data_7118111
loop_
_publ_author_name
'Sayani Mukherjee'
'P. S. Salini'
'A. Srinivasan'
'S Peruncheralathan'

_publ_section_title
;
 AIEE phenomenon: tetraaryl vs. triaryl pyrazoles
;
_journal_name_full Chem.Commun.
_journal_page_first 17148
_journal_paper_doi 10.1039/C5cc05973A
_journal_volume 51
_journal_year 2015
_chemical_formula_sum 'C21 H16 N2'
_chemical_formula_weight 296.36
_chemical_name_systematic
;
 ?
;
_space_group_IT_number 43
_symmetry_cell_setting orthorhombic
_symmetry_space_group_name_Hall 'F 2 -2d'
_symmetry_space_group_name_H-M 'F d d 2'
_atom_sites_solution_hydrogens geom
_atom_sites_solution_primary direct
_atom_sites_solution_secondary difmap
_audit_creation_method SHELXL-97
_audit_update_record
;
2014-10-31 deposited with the CCDC.
2015-09-28 downloaded from the CCDC.
;
_cell_angle_alpha 90.000
_cell_angle_beta 90.000
_cell_angle_gamma 90.000
_cell_formula_units_Z 16
_cell_length_a 29.627(10)
_cell_length_b 36.790(12)
_cell_length_c 5.865(2)
_cell_measurement_reflns_used 4601
_cell_measurement_temperature 296(2)
_cell_measurement_theta_max 21.71
_cell_measurement_theta_min 2.21
_cell_volume 6393(4)
_computing_cell_refinement 'Bruker SAINT'
_computing_data_collection 'Bruker APEX2'
_computing_data_reduction 'Bruker SAINT  A'
_computing_molecular_graphics 'Bruker SHELXTL'
_computing_publication_material 'Bruker SHELXTL'
_computing_structure_refinement 'SHELXL-97 (Sheldrick, 2008)'
_computing_structure_solution 'SHELXS-97 (Sheldrick, 2008)'
_diffrn_ambient_temperature 296(2)
_diffrn_measured_fraction_theta_full 0.998
_diffrn_measured_fraction_theta_max 0.998
_diffrn_measurement_device_type 'Bruker APEX-II CCD'
_diffrn_measurement_method '\f and \w scans'
_diffrn_radiation_monochromator graphite
_diffrn_radiation_source 'fine-focus sealed tube'
_diffrn_radiation_type MoK\a
_diffrn_radiation_wavelength 0.71073
_diffrn_reflns_av_R_equivalents 0.0502
_diffrn_reflns_av_sigmaI/netI 0.0305
_diffrn_reflns_limit_h_max 38
_diffrn_reflns_limit_h_min -38
_diffrn_reflns_limit_k_max 48
_diffrn_reflns_limit_k_min -47
_diffrn_reflns_limit_l_max 6
_diffrn_reflns_limit_l_min -7
_diffrn_reflns_number 25733
_diffrn_reflns_theta_full 27.88
_diffrn_reflns_theta_max 27.88
_diffrn_reflns_theta_min 2.96
_exptl_absorpt_coefficient_mu 0.073
_exptl_absorpt_correction_T_max 0.7456
_exptl_absorpt_correction_T_min 0.6553
_exptl_absorpt_process_details SADABS-2008/1
_exptl_crystal_density_diffrn 1.232
_exptl_crystal_density_method 'not measured'
_exptl_crystal_description Block
_exptl_crystal_F_000 2496
_exptl_crystal_size_max 0.016
_exptl_crystal_size_mid 0.012
_exptl_crystal_size_min 0.008
_refine_diff_density_max 0.105
_refine_diff_density_min -0.172
_refine_diff_density_rms 0.031
_refine_ls_abs_structure_details 'Flack H D (1983), Acta Cryst. A39, 876-881'
_refine_ls_abs_structure_Flack 3(3)
_refine_ls_extinction_method none
_refine_ls_goodness_of_fit_ref 0.978
_refine_ls_hydrogen_treatment constr
_refine_ls_matrix_type full
_refine_ls_number_parameters 208
_refine_ls_number_reflns 3652
_refine_ls_number_restraints 2
_refine_ls_restrained_S_all 0.978
_refine_ls_R_factor_all 0.0557
_refine_ls_R_factor_gt 0.0401
_refine_ls_shift/su_max 0.000
_refine_ls_shift/su_mean 0.000
_refine_ls_structure_factor_coef Fsqd
_refine_ls_weighting_details 'calc w=1/[\s^2^(Fo^2^)+(0.0552P)^2^+0.9593P] where P=(Fo^2^+2Fc^2^)/3'
_refine_ls_weighting_scheme calc
_refine_ls_wR_factor_gt 0.0907
_refine_ls_wR_factor_ref 0.0992
_reflns_number_gt 2867
_reflns_number_total 3652
_reflns_threshold_expression >2\s(I)
_cod_data_source_file c5cc05973a2.cif
_cod_data_source_block preu_sm_tpp
_cod_original_cell_volume 6393(6)
_cod_original_sg_symbol_H-M 'Fdd2 '
_cod_database_code 7118111

loop_
_symmetry_equiv_pos_as_xyz
'x, y, z'
'-x, -y, z'
'-x+1/4, y+1/4, z+1/4'
'x+1/4, -y+1/4, z+1/4'
'x, y+1/2, z+1/2'
'-x, -y+1/2, z+1/2'
'-x+1/4, y+3/4, z+3/4'
'x+1/4, -y+3/4, z+3/4'
'x+1/2, y, z+1/2'
'-x+1/2, -y, z+1/2'
'-x+3/4, y+1/4, z+3/4'
'x+3/4, -y+1/4, z+3/4'
'x+1/2, y+1/2, z'
'-x+1/2, -y+1/2, z'
'-x+3/4, y+3/4, z+1/4'
'x+3/4, -y+3/4, z+1/4'

loop_
_atom_site_label
_atom_site_type_symbol
_atom_site_fract_x
_atom_site_fract_y
_atom_site_fract_z
_atom_site_U_iso_or_equiv
_atom_site_adp_type
_atom_site_occupancy
_atom_site_symmetry_multiplicity
_atom_site_calc_flag
_atom_site_refinement_flags
_atom_site_disorder_assembly
_atom_site_disorder_group
C1 C 0.37159(5) -0.04089(4) 0.2873(3) 0.0437(3) Uani 1 1 d . . .
C2 C 0.37384(6) -0.06954(4) 0.4415(3) 0.0560(4) Uani 1 1 d . . .
H2 H 0.3868 -0.0658 0.5839 0.067 Uiso 1 1 calc R . .
C3 C 0.35709(6) -0.10342(4) 0.3866(4) 0.0642(5) Uani 1 1 d . . .
H3 H 0.3593 -0.1224 0.4909 0.077 Uiso 1 1 calc R . .
C4 C 0.33733(6) -0.10917(4) 0.1794(4) 0.0599(5) Uani 1 1 d . . .
H4 H 0.3255 -0.1319 0.1436 0.072 Uiso 1 1 calc R . .
C5 C 0.33491(6) -0.08123(5) 0.0237(3) 0.0571(4) Uani 1 1 d . . .
H5 H 0.3217 -0.0852 -0.1179 0.068 Uiso 1 1 calc R . .
C6 C 0.35199(5) -0.04733(4) 0.0760(3) 0.0492(4) Uani 1 1 d . . .
H6 H 0.3504 -0.0287 -0.0309 0.059 Uiso 1 1 calc R . .
C7 C 0.33959(5) 0.03729(4) 0.1470(3) 0.0461(4) Uani 1 1 d . . .
C8 C 0.29737(6) 0.02968(5) 0.2322(4) 0.0667(5) Uani 1 1 d . . .
H8 H 0.2938 0.0182 0.3721 0.080 Uiso 1 1 calc R . .
C9 C 0.26029(7) 0.03985(7) 0.1014(6) 0.1007(10) Uani 1 1 d . . .
H9 H 0.2314 0.0350 0.1551 0.121 Uiso 1 1 calc R . .
C10 C 0.26545(13) 0.05664(7) -0.1025(7) 0.1226(13) Uani 1 1 d . . .
H10 H 0.2403 0.0635 -0.1868 0.147 Uiso 1 1 calc R . .
C11 C 0.30827(12) 0.06346(6) -0.1844(5) 0.1040(10) Uani 1 1 d . . .
H11 H 0.3118 0.0746 -0.3256 0.125 Uiso 1 1 calc R . .
C12 C 0.34558(8) 0.05401(5) -0.0605(3) 0.0669(5) Uani 1 1 d . . .
H12 H 0.3744 0.0588 -0.1154 0.080 Uiso 1 1 calc R . .
C13 C 0.46840(5) 0.05866(4) 0.6282(3) 0.0481(4) Uani 1 1 d . . .
C14 C 0.48220(5) 0.04624(5) 0.8407(3) 0.0569(4) Uani 1 1 d . . .
H14 H 0.4686 0.0258 0.9035 0.068 Uiso 1 1 calc R . .
C15 C 0.51594(7) 0.06388(6) 0.9598(4) 0.0714(6) Uani 1 1 d . . .
H15 H 0.5253 0.0550 1.1006 0.086 Uiso 1 1 calc R . .
C16 C 0.53555(7) 0.09437(6) 0.8708(4) 0.0764(6) Uani 1 1 d U . .
H16 H 0.5583 0.1062 0.9510 0.092 Uiso 1 1 calc R . .
C17 C 0.52167(6) 0.10768(5) 0.6620(4) 0.0734(6) Uani 1 1 d U . .
H17 H 0.5349 0.1286 0.6030 0.088 Uiso 1 1 calc R . .
C18 C 0.48814(5) 0.08995(4) 0.5403(3) 0.0577(4) Uani 1 1 d . . .
H18 H 0.4789 0.0990 0.3998 0.069 Uiso 1 1 calc R . .
N1 N 0.37852(4) 0.02757(3) 0.2778(2) 0.0465(3) Uani 1 1 d . . .
N2 N 0.40435(4) 0.05499(3) 0.3652(2) 0.0483(3) Uani 1 1 d . . .
C23 C 0.39144(5) -0.00577(4) 0.3557(3) 0.0432(3) Uani 1 1 d . . .
C24 C 0.42726(5) 0.00061(4) 0.4982(3) 0.0496(4) Uani 1 1 d . . .
H24 H 0.4438 -0.0167 0.5786 0.060 Uiso 1 1 calc R . .
C25 C 0.43402(5) 0.03816(4) 0.4988(3) 0.0457(4) Uani 1 1 d . . .

loop_
_atom_site_aniso_label
_atom_site_aniso_U_11
_atom_site_aniso_U_22
_atom_site_aniso_U_33
_atom_site_aniso_U_23
_atom_site_aniso_U_13
_atom_site_aniso_U_12
C1 0.0410(7) 0.0379(7) 0.0523(9) -0.0017(7) -0.0029(7) 0.0039(6)
C2 0.0647(10) 0.0424(9) 0.0610(10) 0.0032(8) -0.0124(8) 0.0009(7)
C3 0.0725(11) 0.0397(9) 0.0804(14) 0.0078(9) -0.0051(11) -0.0009(8)
C4 0.0564(10) 0.0416(9) 0.0817(14) -0.0135(9) -0.0001(9) -0.0037(7)
C5 0.0578(10) 0.0508(9) 0.0625(10) -0.0133(8) -0.0076(8) -0.0029(8)
C6 0.0551(9) 0.0430(8) 0.0496(9) -0.0014(7) -0.0040(8) 0.0017(7)
C7 0.0476(8) 0.0347(7) 0.0560(9) -0.0029(7) -0.0135(7) 0.0040(6)
C8 0.0513(9) 0.0680(12) 0.0810(14) -0.0138(10) -0.0042(9) 0.0025(8)
C9 0.0505(11) 0.0951(17) 0.157(3) -0.0480(19) -0.0310(15) 0.0167(11)
C10 0.124(2) 0.0810(17) 0.163(3) -0.0264(19) -0.100(3) 0.0419(16)
C11 0.159(3) 0.0597(13) 0.0932(19) 0.0083(12) -0.070(2) 0.0158(15)
C12 0.0913(14) 0.0481(10) 0.0614(11) 0.0077(9) -0.0163(10) -0.0006(9)
C13 0.0408(8) 0.0462(8) 0.0573(10) -0.0161(7) -0.0025(7) 0.0092(6)
C14 0.0535(9) 0.0564(10) 0.0609(11) -0.0161(8) -0.0095(9) 0.0135(8)
C15 0.0649(11) 0.0746(13) 0.0746(13) -0.0313(11) -0.0212(10) 0.0220(10)
C16 0.0556(10) 0.0785(14) 0.0952(16) -0.0412(13) -0.0218(11) 0.0068(10)
C17 0.0549(10) 0.0618(12) 0.1036(17) -0.0291(12) 0.0032(11) -0.0062(8)
C18 0.0500(9) 0.0544(10) 0.0688(11) -0.0173(9) 0.0001(8) -0.0008(7)
N1 0.0459(7) 0.0355(6) 0.0580(8) 0.0030(6) -0.0118(6) -0.0005(5)
N2 0.0467(7) 0.0375(6) 0.0608(8) -0.0015(6) -0.0107(6) -0.0025(5)
C23 0.0456(7) 0.0352(7) 0.0488(9) 0.0000(7) -0.0071(7) 0.0043(6)
C24 0.0519(8) 0.0384(8) 0.0585(9) -0.0029(7) -0.0157(8) 0.0075(7)
C25 0.0421(7) 0.0420(8) 0.0529(9) -0.0053(7) -0.0054(7) 0.0047(6)

loop_
_atom_type_symbol
_atom_type_description
_atom_type_scat_dispersion_real
_atom_type_scat_dispersion_imag
_atom_type_scat_source
C C 0.0033 0.0016 'International Tables Vol C Tables 4.2.6.8 and 6.1.1.4'
H H 0.0000 0.0000 'International Tables Vol C Tables 4.2.6.8 and 6.1.1.4'
N N 0.0061 0.0033 'International Tables Vol C Tables 4.2.6.8 and 6.1.1.4'

loop_
_geom_angle_atom_site_label_1
_geom_angle_atom_site_label_2
_geom_angle_atom_site_label_3
_geom_angle
_geom_angle_site_symmetry_1
_geom_angle_site_symmetry_3
C6 C1 C2 118.11(14) . .
C6 C1 C23 123.95(14) . .
C2 C1 C23 117.92(15) . .
C3 C2 C1 121.06(17) . .
C3 C2 H2 119.5 . .
C1 C2 H2 119.5 . .
C4 C3 C2 120.12(17) . .
C4 C3 H3 119.9 . .
C2 C3 H3 119.9 . .
C3 C4 C5 119.80(16) . .
C3 C4 H4 120.1 . .
C5 C4 H4 120.1 . .
C4 C5 C6 120.53(17) . .
C4 C5 H5 119.7 . .
C6 C5 H5 119.7 . .
C5 C6 C1 120.37(16) . .
C5 C6 H6 119.8 . .
C1 C6 H6 119.8 . .
C12 C7 C8 121.98(17) . .
C12 C7 N1 118.84(16) . .
C8 C7 N1 119.18(17) . .
C7 C8 C9 117.6(2) . .
C7 C8 H8 121.2 . .
C9 C8 H8 121.2 . .
C10 C9 C8 121.3(3) . .
C10 C9 H9 119.3 . .
C8 C9 H9 119.3 . .
C9 C10 C11 119.6(2) . .
C9 C10 H10 120.2 . .
C11 C10 H10 120.2 . .
C12 C11 C10 120.8(3) . .
C12 C11 H11 119.6 . .
C10 C11 H11 119.6 . .
C11 C12 C7 118.7(2) . .
C11 C12 H12 120.7 . .
C7 C12 H12 120.7 . .
C14 C13 C18 118.77(15) . .
C14 C13 C25 119.75(15) . .
C18 C13 C25 121.46(16) . .
C15 C14 C13 120.82(18) . .
C15 C14 H14 119.6 . .
C13 C14 H14 119.6 . .
C16 C15 C14 120.0(2) . .
C16 C15 H15 120.0 . .
C14 C15 H15 120.0 . .
C15 C16 C17 120.19(18) . .
C15 C16 H16 119.9 . .
C17 C16 H16 119.9 . .
C16 C17 C18 120.2(2) . .
C16 C17 H17 119.9 . .
C18 C17 H17 119.9 . .
C17 C18 C13 120.0(2) . .
C17 C18 H18 120.0 . .
C13 C18 H18 120.0 . .
C23 N1 N2 112.40(12) . .
C23 N1 C7 129.10(12) . .
N2 N1 C7 117.94(11) . .
C25 N2 N1 104.33(12) . .
N1 C23 C24 105.53(12) . .
N1 C23 C1 125.79(13) . .
C24 C23 C1 128.61(13) . .
C23 C24 C25 106.37(13) . .
C23 C24 H24 126.8 . .
C25 C24 H24 126.8 . .
N2 C25 C24 111.37(13) . .
N2 C25 C13 121.37(13) . .
C24 C25 C13 127.25(14) . .

loop_
_geom_bond_atom_site_label_1
_geom_bond_atom_site_label_2
_geom_bond_distance
_geom_bond_site_symmetry_2
C1 C6 1.389(2) .
C1 C2 1.390(2) .
C1 C23 1.475(2) .
C2 C3 1.380(2) .
C2 H2 0.9300 .
C3 C4 1.366(3) .
C3 H3 0.9300 .
C4 C5 1.377(3) .
C4 H4 0.9300 .
C5 C6 1.381(2) .
C5 H5 0.9300 .
C6 H6 0.9300 .
C7 C12 1.375(3) .
C7 C8 1.376(2) .
C7 N1 1.4303(19) .
C8 C9 1.391(3) .
C8 H8 0.9300 .
C9 C10 1.355(5) .
C9 H9 0.9300 .
C10 C11 1.379(5) .
C10 H10 0.9300 .
C11 C12 1.368(3) .
C11 H11 0.9300 .
C12 H12 0.9300 .
C13 C14 1.389(3) .
C13 C18 1.391(2) .
C13 C25 1.477(2) .
C14 C15 1.382(2) .
C14 H14 0.9300 .
C15 C16 1.367(3) .
C15 H15 0.9300 .
C16 C17 1.381(3) .
C16 H16 0.9300 .
C17 C18 1.387(2) .
C17 H17 0.9300 .
C18 H18 0.9300 .
N1 C23 1.3637(19) .
N1 N2 1.3660(16) .
N2 C25 1.330(2) .
C23 C24 1.371(2) .
C24 C25 1.396(2) .
C24 H24 0.9300 .

loop_
_geom_torsion_atom_site_label_1
_geom_torsion_atom_site_label_2
_geom_torsion_atom_site_label_3
_geom_torsion_atom_site_label_4
_geom_torsion
_geom_torsion_site_symmetry_1
_geom_torsion_site_symmetry_2
_geom_torsion_site_symmetry_3
_geom_torsion_site_symmetry_4
C6 C1 C2 C3 0.0(3) . . . .
C23 C1 C2 C3 -178.19(16) . . . .
C1 C2 C3 C4 -0.9(3) . . . .
C2 C3 C4 C5 1.2(3) . . . .
C3 C4 C5 C6 -0.6(3) . . . .
C4 C5 C6 C1 -0.4(2) . . . .
C2 C1 C6 C5 0.7(2) . . . .
C23 C1 C6 C5 178.74(15) . . . .
C12 C7 C8 C9 -0.6(3) . . . .
N1 C7 C8 C9 179.35(16) . . . .
C7 C8 C9 C10 0.0(3) . . . .
C8 C9 C10 C11 0.8(4) . . . .
C9 C10 C11 C12 -1.1(4) . . . .
C10 C11 C12 C7 0.5(3) . . . .
C8 C7 C12 C11 0.3(3) . . . .
N1 C7 C12 C11 -179.61(17) . . . .
C18 C13 C14 C15 -2.1(2) . . . .
C25 C13 C14 C15 176.67(14) . . . .
C13 C14 C15 C16 1.3(2) . . . .
C14 C15 C16 C17 0.2(3) . . . .
C15 C16 C17 C18 -0.8(3) . . . .
C16 C17 C18 C13 0.0(3) . . . .
C14 C13 C18 C17 1.4(2) . . . .
C25 C13 C18 C17 -177.27(14) . . . .
C12 C7 N1 C23 -121.82(18) . . . .
C8 C7 N1 C23 58.2(2) . . . .
C12 C7 N1 N2 67.5(2) . . . .
C8 C7 N1 N2 -112.49(17) . . . .
C23 N1 N2 C25 0.35(17) . . . .
C7 N1 N2 C25 172.58(14) . . . .
N2 N1 C23 C24 -0.29(18) . . . .
C7 N1 C23 C24 -171.43(16) . . . .
N2 N1 C23 C1 -177.53(14) . . . .
C7 N1 C23 C1 11.3(3) . . . .
C6 C1 C23 N1 28.8(2) . . . .
C2 C1 C23 N1 -153.12(16) . . . .
C6 C1 C23 C24 -147.77(17) . . . .
C2 C1 C23 C24 30.3(2) . . . .
N1 C23 C24 C25 0.11(18) . . . .
C1 C23 C24 C25 177.24(16) . . . .
N1 N2 C25 C24 -0.28(18) . . . .
N1 N2 C25 C13 -179.55(14) . . . .
C23 C24 C25 N2 0.11(19) . . . .
C23 C24 C25 C13 179.33(15) . . . .
C14 C13 C25 N2 146.46(15) . . . .
C18 C13 C25 N2 -34.8(2) . . . .
C14 C13 C25 C24 -32.7(2) . . . .
C18 C13 C25 C24 146.00(17) . . . .
